data_2310753
loop_
_publ_author_name
'Brink, C.'
'van Arkel, A.E.'

_publ_section_title
;
 The crystal structure of (N H4)2 Cu Cl3 and (N H4)2 Cu Br3
;
_journal_name_full 'Acta Crystallographica (1,1948-23,1967)'
_journal_page_first 506
_journal_page_last 510
_journal_volume 5
_journal_year 1952
_chemical_formula_sum 'Cl3 Cu H8 N2'
_chemical_name_systematic '(N H4)2 (Cu Cl3)'
_space_group_IT_number 65
_symmetry_space_group_name_Hall '-C 2 2'
_symmetry_space_group_name_H-M 'C m m m'
_cell_angle_alpha 90
_cell_angle_beta 90
_cell_angle_gamma 90
_cell_formula_units_Z 8
_cell_length_a 14.71
_cell_length_b 22.07
_cell_length_c 4.08
_cell_volume 1324.571
_citation_journal_id_ASTM ACCRA9
_cod_data_source_file Brink_ACCRA9_1952_1037.cif
_cod_data_source_block H8Cl3Cu1N2
_cod_original_formula_sum 'H8 Cl3 Cu1 N2'
_cod_database_code 2310753

loop_
_symmetry_equiv_pos_as_xyz
x,y,z
-x,-y,z
x,-y,-z
-x,y,-z
-x,-y,-z
x,y,-z
-x,y,z
x,-y,z
x+1/2,y+1/2,z
-x+1/2,-y+1/2,z
x+1/2,-y+1/2,-z
-x+1/2,y+1/2,-z
-x+1/2,-y+1/2,-z
x+1/2,y+1/2,-z
-x+1/2,y+1/2,z
x+1/2,-y+1/2,z

loop_
_atom_site_label
_atom_site_type_symbol
_atom_site_fract_x
_atom_site_fract_y
_atom_site_fract_z
_atom_site_occupancy
_atom_site_U_iso_or_equiv
N2 N-3 0 0 0.5 1 0.0
N1 N-3 0.5 0 0 1 0.0
Cu1 Cu+1 0.278 0 0.5 1 0.0
N3 N-3 0 0.33 0 1 0.0
Cl4 Cl-1 0.128 0.247 0.5 1 0.0
Cl1 Cl-1 0.187 0 0 1 0.0
N4 N-3 0.227 0.152 0 1 0.0
Cl3 Cl-1 0.373 0.085 0.5 1 0.0
Cu2 Cu+1 0 0.183 0.5 1 0.0
Cl2 Cl-1 0 0.119 0 1 0.0
